data_4311663
loop_
_publ_author_name
'Jun Tao'
'Zhi-Jie Ma'
'Rong-Bin Huang'
'Lan-Sun Zheng'

_publ_contact_author
;
      Dr. Jun Tao
      Department of Chemistry
      State Key Laboratory for Physical Chemistry of Solid Surface
      Xiamen University
      Xiamen, 361005
      P. R. China
;
_publ_contact_author_email taojun@jingxian.xmu.edu.cn
_publ_contact_author_fax '86 20 2183047'
_publ_contact_author_phone '86 592 2185191'
_publ_section_title
;
 Synthesis and Characterization of a Tetrazolate-Bridged Coordination
 Framework Encapsulating D2h-Symmetric Cyclic (H2O)4 Cluster Arrays
;
_journal_name_full 'Inorganic Chemistry'
_journal_page_first 6133
_journal_page_last 6135
_journal_paper_doi 10.1021/ic0492946
_journal_volume 43
_journal_year 2004
_chemical_formula_sum 'C48 H80 Cd3 N32 O14'
_chemical_formula_weight 1666.64
_chemical_name_systematic
; 
 ? 
;
_space_group_IT_number 2
_symmetry_cell_setting triclinic
_symmetry_space_group_name_Hall '-P 1'
_symmetry_space_group_name_H-M 'P -1'
_atom_sites_solution_hydrogens geom
_atom_sites_solution_primary direct
_atom_sites_solution_secondary difmap
_audit_creation_method SHELXL-97
_cell_angle_alpha 92.6150(10)
_cell_angle_beta 112.6750(10)
_cell_angle_gamma 109.0400(10)
_cell_formula_units_Z 1
_cell_length_a 11.8400(6)
_cell_length_b 12.3247(6)
_cell_length_c 13.7362(6)
_cell_measurement_temperature 173(2)
_cell_volume 1714.25(14)
_computing_structure_refinement 'SHELXL-97 (Sheldrick, 1997)'
_computing_structure_solution 'SHELXS-97 (Sheldrick, 1990)'
_diffrn_ambient_temperature 173(2)
_diffrn_measured_fraction_theta_full 0.920
_diffrn_measured_fraction_theta_max 0.920
_diffrn_radiation_monochromator graphite
_diffrn_radiation_source 'fine-focus sealed tube'
_diffrn_radiation_type MoK\a
_diffrn_radiation_wavelength 0.71073
_diffrn_reflns_av_R_equivalents 0.0267
_diffrn_reflns_av_sigmaI/netI 0.0337
_diffrn_reflns_limit_h_max 15
_diffrn_reflns_limit_h_min -15
_diffrn_reflns_limit_k_max 16
_diffrn_reflns_limit_k_min -16
_diffrn_reflns_limit_l_max 18
_diffrn_reflns_limit_l_min -18
_diffrn_reflns_number 19631
_diffrn_reflns_theta_full 28.32
_diffrn_reflns_theta_max 28.32
_diffrn_reflns_theta_min 1.64
_exptl_absorpt_coefficient_mu 1.005
_exptl_absorpt_correction_T_max 0.9062
_exptl_absorpt_correction_T_min 0.7802
_exptl_crystal_colour colorless
_exptl_crystal_density_diffrn 1.614
_exptl_crystal_density_method 'not measured'
_exptl_crystal_description irregular
_exptl_crystal_F_000 848
_exptl_crystal_size_max 0.26
_exptl_crystal_size_mid 0.18
_exptl_crystal_size_min 0.10
_refine_diff_density_max 1.567
_refine_diff_density_min -0.498
_refine_diff_density_rms 0.098
_refine_ls_extinction_method none
_refine_ls_goodness_of_fit_ref 1.061
_refine_ls_hydrogen_treatment mixed
_refine_ls_matrix_type full
_refine_ls_number_parameters 463
_refine_ls_number_reflns 7859
_refine_ls_number_restraints 0
_refine_ls_restrained_S_all 1.061
_refine_ls_R_factor_all 0.0360
_refine_ls_R_factor_gt 0.0317
_refine_ls_shift/su_max 0.001
_refine_ls_shift/su_mean 0.000
_refine_ls_structure_factor_coef Fsqd
_refine_ls_weighting_details 'calc w=1/[\s^2^(Fo^2^)+(0.0426P)^2^+1.2685P] where P=(Fo^2^+2Fc^2^)/3'
_refine_ls_weighting_scheme calc
_refine_ls_wR_factor_gt 0.0805
_refine_ls_wR_factor_ref 0.0823
_reflns_number_gt 6985
_reflns_number_total 7859
_reflns_threshold_expression >2sigma(I)
_cod_data_source_file ic0492946si20040531_102455_1.cif
_cod_data_source_block complex2
_cod_depositor_comments
;
The following automatic conversions were performed:
'_symmetry_cell_setting' value 'Triclinic' changed to 'triclinic'
according to '/home/saulius/struct/CIF-dictionaries/cif_core.dic'
dictionary named 'cif_core.dic' version 2.4.1 from 2010-06-29.

Automatic conversion script
Id: cif_fix_enum 1527 2010-12-29 10:47:43Z saulius 
;
_cod_database_code 4311663

loop_
_symmetry_equiv_pos_as_xyz
'x, y, z'
'-x, -y, -z'

loop_
_atom_site_label
_atom_site_type_symbol
_atom_site_fract_x
_atom_site_fract_y
_atom_site_fract_z
_atom_site_U_iso_or_equiv
_atom_site_adp_type
_atom_site_occupancy
_atom_site_symmetry_multiplicity
_atom_site_calc_flag
_atom_site_refinement_flags
_atom_site_disorder_assembly
_atom_site_disorder_group
Cd1 Cd 0.0000 0.5000 0.5000 0.01271(6) Uani 1 2 d S . .
Cd2 Cd -0.115087(16) 0.766684(14) 0.539164(13) 0.01526(6) Uani 1 1 d . . .
N1 N -0.2541(2) 0.47723(19) 0.26674(16) 0.0204(4) Uani 1 1 d . . .
N2 N -0.1839(2) 0.53012(18) 0.36988(16) 0.0182(4) Uani 1 1 d . . .
N3 N -0.20958(19) 0.62361(18) 0.38698(16) 0.0179(4) Uani 1 1 d . . .
N4 N -0.2971(2) 0.63512(19) 0.29502(17) 0.0204(4) Uani 1 1 d . . .
C1 C -0.3223(2) 0.5444(2) 0.22303(19) 0.0179(5) Uani 1 1 d . . .
C2 C -0.4133(2) 0.5216(2) 0.10845(19) 0.0190(5) Uani 1 1 d . . .
C3 C -0.4733(3) 0.6002(2) 0.0687(2) 0.0253(6) Uani 1 1 d . . .
H3A H -0.4553 0.6690 0.1153 0.030 Uiso 1 1 calc R . .
C4 C -0.4403(3) 0.4225(2) 0.0394(2) 0.0268(6) Uani 1 1 d . . .
H4A H -0.3993 0.3688 0.0660 0.032 Uiso 1 1 calc R . .
N5 N -0.0669(2) 0.65206(19) 0.76034(17) 0.0222(4) Uani 1 1 d . . .
N6 N -0.0729(2) 0.64337(19) 0.66103(17) 0.0201(4) Uani 1 1 d . . .
N7 N -0.0521(2) 0.54930(18) 0.63721(16) 0.0193(4) Uani 1 1 d . . .
N8 N -0.0313(2) 0.49386(19) 0.71902(17) 0.0217(4) Uani 1 1 d . . .
C5 C -0.0407(2) 0.5587(2) 0.7934(2) 0.0194(5) Uani 1 1 d . . .
C6 C -0.0197(3) 0.5305(2) 0.9002(2) 0.0203(5) Uani 1 1 d . . .
C7 C 0.0635(3) 0.4705(2) 0.9432(2) 0.0237(5) Uani 1 1 d . . .
H7A H 0.1078 0.4511 0.9044 0.028 Uiso 1 1 calc R . .
C8 C -0.0823(3) 0.5610(2) 0.9582(2) 0.0234(5) Uani 1 1 d . . .
H8A H -0.1378 0.6034 0.9301 0.028 Uiso 1 1 calc R . .
N9 N -0.2337(2) 0.26274(18) 0.49062(18) 0.0205(4) Uani 1 1 d . . .
N10 N -0.11887(19) 0.29937(17) 0.48325(17) 0.0181(4) Uani 1 1 d . . .
N11 N -0.08357(19) 0.20961(17) 0.47289(17) 0.0170(4) Uani 1 1 d . . .
N12 N -0.1751(2) 0.11209(18) 0.47392(17) 0.0192(4) Uani 1 1 d . . .
C9 C -0.2661(2) 0.1472(2) 0.4845(2) 0.0181(5) Uani 1 1 d . . .
C10 C -0.3861(2) 0.0706(2) 0.4919(2) 0.0193(5) Uani 1 1 d . . .
C11 C -0.4053(3) -0.0442(2) 0.5037(2) 0.0244(5) Uani 1 1 d . . .
H11A H -0.3405 -0.0750 0.5064 0.029 Uiso 1 1 calc R . .
C12 C -0.4816(3) 0.1139(2) 0.4887(2) 0.0250(6) Uani 1 1 d . . .
H12A H -0.4691 0.1927 0.4811 0.030 Uiso 1 1 calc R . .
O1 O -0.0081(2) 0.91649(18) 0.68404(17) 0.0353(5) Uani 1 1 d . . .
C13 C -0.0228(3) 1.0082(3) 0.6948(2) 0.0323(6) Uani 1 1 d . . .
H13A H -0.0988 1.0155 0.6417 0.039 Uiso 1 1 calc R . .
N13 N 0.0577(2) 1.0988(2) 0.7741(2) 0.0298(5) Uani 1 1 d . . .
C14 C 0.0303(4) 1.2055(3) 0.7787(3) 0.0521(9) Uani 1 1 d . . .
H14A H -0.0536 1.1946 0.7183 0.078 Uiso 1 1 calc R . .
H14B H 0.1014 1.2707 0.7742 0.078 Uiso 1 1 calc R . .
H14C H 0.0247 1.2230 0.8466 0.078 Uiso 1 1 calc R . .
C15 C 0.1778(4) 1.0978(4) 0.8566(3) 0.0588(11) Uani 1 1 d . . .
H15A H 0.1839 1.0214 0.8443 0.088 Uiso 1 1 calc R . .
H15B H 0.1774 1.1122 0.9272 0.088 Uiso 1 1 calc R . .
H15C H 0.2536 1.1592 0.8543 0.088 Uiso 1 1 calc R . .
O2 O -0.31327(18) 0.72231(19) 0.55471(16) 0.0301(4) Uani 1 1 d . . .
C16 C -0.3130(3) 0.7310(3) 0.6447(2) 0.0292(6) Uani 1 1 d . . .
H16A H -0.2349 0.7837 0.7026 0.035 Uiso 1 1 calc R . .
N14 N -0.4132(2) 0.6724(2) 0.6671(2) 0.0304(5) Uani 1 1 d . . .
C17 C -0.4021(4) 0.6860(4) 0.7768(3) 0.0536(10) Uani 1 1 d . . .
H17A H -0.3149 0.7437 0.8250 0.080 Uiso 1 1 calc R . .
H17B H -0.4134 0.6106 0.8000 0.080 Uiso 1 1 calc R . .
H17C H -0.4705 0.7128 0.7793 0.080 Uiso 1 1 calc R . .
C18 C -0.5367(3) 0.5897(3) 0.5842(3) 0.0357(7) Uani 1 1 d . . .
H18A H -0.5321 0.5883 0.5145 0.054 Uiso 1 1 calc R . .
H18B H -0.6092 0.6136 0.5808 0.054 Uiso 1 1 calc R . .
H18C H -0.5523 0.5114 0.6016 0.054 Uiso 1 1 calc R . .
O3 O -0.5804(3) 0.0761(2) 0.0924(2) 0.0563(7) Uani 1 1 d . . .
C19 C -0.5033(3) 0.1161(3) 0.0530(3) 0.0368(7) Uani 1 1 d . . .
H19A H -0.5393 0.1172 -0.0217 0.044 Uiso 1 1 calc R . .
N15 N -0.3731(3) 0.1581(2) 0.1061(2) 0.0359(6) Uani 1 1 d . . .
C20 C -0.2878(4) 0.2026(4) 0.0532(4) 0.0534(10) Uani 1 1 d . . .
H20A H -0.3416 0.1953 -0.0235 0.080 Uiso 1 1 calc R . .
H20B H -0.2313 0.1574 0.0616 0.080 Uiso 1 1 calc R . .
H20C H -0.2328 0.2851 0.0857 0.080 Uiso 1 1 calc R . .
C21 C -0.3085(5) 0.1623(4) 0.2199(3) 0.0623(12) Uani 1 1 d . . .
H21A H -0.3751 0.1298 0.2473 0.094 Uiso 1 1 calc R . .
H21B H -0.2541 0.2437 0.2571 0.094 Uiso 1 1 calc R . .
H21C H -0.2524 0.1162 0.2326 0.094 Uiso 1 1 calc R . .
O4 O -0.5884(2) 0.1386(2) 0.75313(19) 0.0419(5) Uani 1 1 d . . .
C22 C -0.4804(3) 0.1407(3) 0.7612(3) 0.0372(7) Uani 1 1 d . . .
H22A H -0.4615 0.0723 0.7752 0.045 Uiso 1 1 calc R . .
N16 N -0.3878(3) 0.2307(2) 0.7521(2) 0.0357(6) Uani 1 1 d . . .
C23 C -0.4091(4) 0.3369(3) 0.7275(4) 0.0514(9) Uani 1 1 d . . .
H23A H -0.4982 0.3283 0.7178 0.077 Uiso 1 1 calc R . .
H23B H -0.3994 0.3519 0.6612 0.077 Uiso 1 1 calc R . .
H23C H -0.3441 0.4025 0.7868 0.077 Uiso 1 1 calc R . .
O1W O -0.1711(2) 0.88724(18) 0.42290(17) 0.0244(4) Uani 1 1 d . . .
H1WA H -0.169(3) 0.951(3) 0.441(3) 0.028(9) Uiso 1 1 d . . .
H1WB H -0.236(4) 0.856(3) 0.370(3) 0.038(10) Uiso 1 1 d . . .
O2W O -0.0521(3) 0.8447(3) 0.9156(3) 0.0524(7) Uani 1 1 d . . .
H2WA H -0.042(5) 0.804(4) 0.866(4) 0.075(15) Uiso 1 1 d . . .
H2WB H 0.014(6) 0.873(5) 0.962(4) 0.08(2) Uiso 1 1 d . . .
O3W O -0.8304(3) -0.0119(3) 0.1003(3) 0.0570(7) Uani 1 1 d . . .
H3WA H -0.851(5) 0.044(4) 0.098(4) 0.071(16) Uiso 1 1 d . . .
H3WB H -0.762(6) 0.019(5) 0.087(4) 0.093(19) Uiso 1 1 d . . .
C24 C -0.2612(3) 0.2266(4) 0.7688(3) 0.0513(9) Uani 1 1 d . . .
H24A H -0.2594 0.1503 0.7848 0.077 Uiso 1 1 calc R . .
H24B H -0.1913 0.2887 0.8293 0.077 Uiso 1 1 calc R . .
H24C H -0.2471 0.2379 0.7036 0.077 Uiso 1 1 calc R . .

loop_
_atom_site_aniso_label
_atom_site_aniso_U_11
_atom_site_aniso_U_22
_atom_site_aniso_U_33
_atom_site_aniso_U_23
_atom_site_aniso_U_13
_atom_site_aniso_U_12
Cd1 0.01204(11) 0.01290(12) 0.01351(11) 0.00371(8) 0.00574(9) 0.00450(9)
Cd2 0.01388(9) 0.01574(9) 0.01789(10) 0.00447(7) 0.00815(7) 0.00574(7)
N1 0.0189(10) 0.0216(11) 0.0162(10) 0.0024(8) 0.0028(8) 0.0079(8)
N2 0.0147(10) 0.0194(10) 0.0169(10) 0.0028(8) 0.0032(8) 0.0063(8)
N3 0.0143(9) 0.0205(10) 0.0173(10) 0.0042(8) 0.0040(8) 0.0079(8)
N4 0.0171(10) 0.0250(11) 0.0168(10) 0.0043(8) 0.0036(8) 0.0093(9)
C1 0.0132(11) 0.0193(12) 0.0169(11) 0.0033(9) 0.0033(9) 0.0046(9)
C2 0.0149(11) 0.0216(12) 0.0165(11) 0.0043(9) 0.0032(9) 0.0058(9)
C3 0.0286(14) 0.0237(13) 0.0189(12) 0.0002(10) 0.0038(11) 0.0123(11)
C4 0.0283(14) 0.0273(14) 0.0235(13) 0.0064(11) 0.0044(11) 0.0164(11)
N5 0.0297(12) 0.0254(11) 0.0167(10) 0.0075(8) 0.0117(9) 0.0140(9)
N6 0.0245(11) 0.0229(11) 0.0187(10) 0.0084(8) 0.0125(9) 0.0112(9)
N7 0.0242(11) 0.0212(11) 0.0164(10) 0.0079(8) 0.0113(8) 0.0096(9)
N8 0.0280(11) 0.0234(11) 0.0191(10) 0.0081(8) 0.0128(9) 0.0120(9)
C5 0.0195(12) 0.0223(12) 0.0182(12) 0.0060(9) 0.0097(10) 0.0077(10)
C6 0.0240(13) 0.0201(12) 0.0177(12) 0.0054(9) 0.0106(10) 0.0071(10)
C7 0.0299(14) 0.0278(14) 0.0213(12) 0.0065(10) 0.0155(11) 0.0144(11)
C8 0.0270(13) 0.0248(13) 0.0234(13) 0.0093(10) 0.0116(11) 0.0140(11)
N9 0.0154(10) 0.0150(10) 0.0324(12) 0.0047(8) 0.0134(9) 0.0036(8)
N10 0.0133(9) 0.0161(10) 0.0259(11) 0.0046(8) 0.0099(8) 0.0048(8)
N11 0.0131(9) 0.0147(10) 0.0233(10) 0.0056(8) 0.0083(8) 0.0044(8)
N12 0.0147(10) 0.0158(10) 0.0291(11) 0.0068(8) 0.0117(9) 0.0048(8)
C9 0.0118(11) 0.0183(12) 0.0236(12) 0.0049(9) 0.0080(9) 0.0041(9)
C10 0.0128(11) 0.0180(12) 0.0262(13) 0.0049(10) 0.0101(10) 0.0023(9)
C11 0.0177(12) 0.0227(13) 0.0398(15) 0.0113(11) 0.0168(11) 0.0099(10)
C12 0.0205(12) 0.0160(12) 0.0417(16) 0.0102(11) 0.0162(12) 0.0065(10)
O1 0.0430(12) 0.0258(11) 0.0327(11) 0.0006(9) 0.0144(10) 0.0102(9)
C13 0.0353(16) 0.0321(16) 0.0305(15) 0.0073(12) 0.0140(13) 0.0139(13)
N13 0.0300(13) 0.0253(12) 0.0326(13) -0.0015(10) 0.0157(11) 0.0063(10)
C14 0.061(2) 0.0377(19) 0.069(3) 0.0049(18) 0.038(2) 0.0217(18)
C15 0.039(2) 0.058(2) 0.054(2) -0.0077(19) -0.0009(17) 0.0149(18)
O2 0.0208(9) 0.0426(12) 0.0350(11) 0.0147(9) 0.0174(9) 0.0142(9)
C16 0.0257(14) 0.0301(15) 0.0401(16) 0.0117(12) 0.0205(13) 0.0121(12)
N14 0.0317(13) 0.0289(13) 0.0414(14) 0.0117(11) 0.0256(11) 0.0115(10)
C17 0.050(2) 0.060(2) 0.051(2) 0.0029(18) 0.0361(19) 0.0046(18)
C18 0.0276(15) 0.0320(16) 0.0513(19) 0.0126(14) 0.0214(14) 0.0097(12)
O3 0.0470(15) 0.0510(16) 0.078(2) 0.0136(14) 0.0335(15) 0.0184(13)
C19 0.0358(17) 0.0301(16) 0.0408(18) 0.0037(13) 0.0110(14) 0.0146(13)
N15 0.0334(14) 0.0313(14) 0.0333(14) 0.0037(11) 0.0040(11) 0.0129(11)
C20 0.0365(19) 0.053(2) 0.069(3) 0.011(2) 0.0218(19) 0.0156(17)
C21 0.068(3) 0.055(2) 0.036(2) 0.0057(17) -0.0054(18) 0.023(2)
O4 0.0311(12) 0.0451(14) 0.0460(14) 0.0086(11) 0.0128(10) 0.0146(10)
C22 0.0340(17) 0.0380(17) 0.0331(16) 0.0070(13) 0.0053(13) 0.0162(14)
N16 0.0280(13) 0.0381(15) 0.0385(14) 0.0080(11) 0.0092(11) 0.0150(11)
C23 0.044(2) 0.044(2) 0.073(3) 0.0231(19) 0.027(2) 0.0219(17)
O1W 0.0266(11) 0.0187(10) 0.0260(10) 0.0053(8) 0.0071(9) 0.0108(8)
O2W 0.0515(18) 0.0448(16) 0.0624(19) -0.0058(14) 0.0270(16) 0.0186(14)
O3W 0.0448(16) 0.0577(19) 0.071(2) 0.0189(15) 0.0217(15) 0.0252(15)
C24 0.0339(18) 0.052(2) 0.067(3) 0.0106(19) 0.0181(18) 0.0191(16)

loop_
_atom_type_symbol
_atom_type_description
_atom_type_scat_dispersion_real
_atom_type_scat_dispersion_imag
_atom_type_scat_source
C C 0.0033 0.0016 'International Tables Vol C Tables 4.2.6.8 and 6.1.1.4'
H H 0.0000 0.0000 'International Tables Vol C Tables 4.2.6.8 and 6.1.1.4'
N N 0.0061 0.0033 'International Tables Vol C Tables 4.2.6.8 and 6.1.1.4'
O O 0.0106 0.0060 'International Tables Vol C Tables 4.2.6.8 and 6.1.1.4'
Cd Cd -0.8075 1.2024 'International Tables Vol C Tables 4.2.6.8 and 6.1.1.4'

loop_
_geom_angle_atom_site_label_1
_geom_angle_atom_site_label_2
_geom_angle_atom_site_label_3
_geom_angle
_geom_angle_site_symmetry_1
_geom_angle_site_symmetry_3
_geom_angle_publ_flag
N7 Cd1 N7 180.000(1) 2_566 . ?
N7 Cd1 N10 88.96(7) 2_566 . ?
N7 Cd1 N10 91.04(7) . . ?
N7 Cd1 N10 91.04(7) 2_566 2_566 ?
N7 Cd1 N10 88.96(7) . 2_566 ?
N10 Cd1 N10 180.0 . 2_566 ?
N7 Cd1 N2 91.24(7) 2_566 2_566 ?
N7 Cd1 N2 88.76(7) . 2_566 ?
N10 Cd1 N2 86.03(7) . 2_566 ?
N10 Cd1 N2 93.97(7) 2_566 2_566 ?
N7 Cd1 N2 88.76(7) 2_566 . ?
N7 Cd1 N2 91.24(7) . . ?
N10 Cd1 N2 93.97(7) . . ?
N10 Cd1 N2 86.03(7) 2_566 . ?
N2 Cd1 N2 180.000(1) 2_566 . ?
O1 Cd2 O1W 92.22(8) . . ?
O1 Cd2 N3 174.85(7) . . ?
O1W Cd2 N3 85.52(7) . . ?
O1 Cd2 O2 92.07(8) . . ?
O1W Cd2 O2 90.25(7) . . ?
N3 Cd2 O2 92.57(7) . . ?
O1 Cd2 N6 86.96(8) . . ?
O1W Cd2 N6 175.17(7) . . ?
N3 Cd2 N6 95.67(7) . . ?
O2 Cd2 N6 85.03(7) . . ?
O1 Cd2 N11 90.89(8) . 2_566 ?
O1W Cd2 N11 95.33(7) . 2_566 ?
N3 Cd2 N11 84.72(7) . 2_566 ?
O2 Cd2 N11 173.57(7) . 2_566 ?
N6 Cd2 N11 89.44(7) . 2_566 ?
N2 N1 C1 104.1(2) . . ?
N3 N2 N1 109.72(19) . . ?
N3 N2 Cd1 120.77(15) . . ?
N1 N2 Cd1 127.88(15) . . ?
N2 N3 N4 109.76(19) . . ?
N2 N3 Cd2 130.06(15) . . ?
N4 N3 Cd2 119.91(15) . . ?
C1 N4 N3 104.2(2) . . ?
N4 C1 N1 112.2(2) . . ?
N4 C1 C2 123.7(2) . . ?
N1 C1 C2 124.1(2) . . ?
C4 C2 C3 119.1(2) . . ?
C4 C2 C1 120.7(2) . . ?
C3 C2 C1 120.2(2) . . ?
C4 C3 C2 119.8(2) 2_465 . ?
C2 C4 C3 121.1(2) . 2_465 ?
N6 N5 C5 103.8(2) . . ?
N7 N6 N5 109.35(19) . . ?
N7 N6 Cd2 121.89(15) . . ?
N5 N6 Cd2 128.76(16) . . ?
N6 N7 N8 110.42(19) . . ?
N6 N7 Cd1 128.82(15) . . ?
N8 N7 Cd1 118.88(15) . . ?
N7 N8 C5 104.0(2) . . ?
N8 C5 N5 112.4(2) . . ?
N8 C5 C6 122.3(2) . . ?
N5 C5 C6 125.2(2) . . ?
C7 C6 C8 119.5(2) . . ?
C7 C6 C5 118.8(2) . . ?
C8 C6 C5 121.6(2) . . ?
C8 C7 C6 120.5(2) 2_567 . ?
C7 C8 C6 119.9(2) 2_567 . ?
N10 N9 C9 104.39(19) . . ?
N11 N10 N9 109.96(19) . . ?
N11 N10 Cd1 128.40(15) . . ?
N9 N10 Cd1 121.51(15) . . ?
N10 N11 N12 109.12(18) . . ?
N10 N11 Cd2 121.93(14) . 2_566 ?
N12 N11 Cd2 128.93(15) . 2_566 ?
N11 N12 C9 104.73(19) . . ?
N12 C9 N9 111.8(2) . . ?
N12 C9 C10 125.1(2) . . ?
N9 C9 C10 123.0(2) . . ?
C11 C10 C12 118.9(2) . . ?
C11 C10 C9 121.3(2) . . ?
C12 C10 C9 119.8(2) . . ?
C12 C11 C10 120.2(2) 2_456 . ?
C11 C12 C10 121.0(2) 2_456 . ?
C13 O1 Cd2 129.4(2) . . ?
O1 C13 N13 125.5(3) . . ?
C13 N13 C15 121.5(3) . . ?
C13 N13 C14 120.7(3) . . ?
C15 N13 C14 117.8(3) . . ?
C16 O2 Cd2 119.81(18) . . ?
O2 C16 N14 125.2(3) . . ?
C16 N14 C18 121.7(3) . . ?
C16 N14 C17 121.2(3) . . ?
C18 N14 C17 117.1(2) . . ?
O3 C19 N15 125.1(3) . . ?
C19 N15 C21 121.8(3) . . ?
C19 N15 C20 121.9(3) . . ?
C21 N15 C20 116.2(3) . . ?
O4 C22 N16 125.6(3) . . ?
C22 N16 C23 121.2(3) . . ?
C22 N16 C24 121.2(3) . . ?
C23 N16 C24 117.5(3) . . ?

loop_
_geom_bond_atom_site_label_1
_geom_bond_atom_site_label_2
_geom_bond_distance
_geom_bond_site_symmetry_2
_geom_bond_publ_flag
Cd1 N7 2.311(2) 2_566 ?
Cd1 N7 2.311(2) . ?
Cd1 N10 2.361(2) . ?
Cd1 N10 2.361(2) 2_566 ?
Cd1 N2 2.379(2) 2_566 ?
Cd1 N2 2.379(2) . ?
Cd2 O1 2.273(2) . ?
Cd2 O1W 2.2892(19) . ?
Cd2 N3 2.303(2) . ?
Cd2 O2 2.3260(18) . ?
Cd2 N6 2.333(2) . ?
Cd2 N11 2.3454(19) 2_566 ?
N1 N2 1.333(3) . ?
N1 C1 1.344(3) . ?
N2 N3 1.317(3) . ?
N3 N4 1.339(3) . ?
N4 C1 1.331(3) . ?
C1 C2 1.473(3) . ?
C2 C4 1.378(4) . ?
C2 C3 1.393(3) . ?
C3 C4 1.390(4) 2_465 ?
C4 C3 1.390(4) 2_465 ?
N5 N6 1.336(3) . ?
N5 C5 1.341(3) . ?
N6 N7 1.313(3) . ?
N7 N8 1.326(3) . ?
N8 C5 1.329(3) . ?
C5 C6 1.469(3) . ?
C6 C7 1.390(4) . ?
C6 C8 1.391(4) . ?
C7 C8 1.381(4) 2_567 ?
C8 C7 1.381(4) 2_567 ?
N9 N10 1.332(3) . ?
N9 C9 1.338(3) . ?
N10 N11 1.324(3) . ?
N11 N12 1.335(3) . ?
N11 Cd2 2.3454(19) 2_566 ?
N12 C9 1.338(3) . ?
C9 C10 1.471(3) . ?
C10 C11 1.385(4) . ?
C10 C12 1.387(3) . ?
C11 C12 1.382(3) 2_456 ?
C12 C11 1.382(3) 2_456 ?
O1 C13 1.210(4) . ?
C13 N13 1.318(4) . ?
N13 C15 1.441(4) . ?
N13 C14 1.458(4) . ?
O2 C16 1.235(3) . ?
C16 N14 1.328(3) . ?
N14 C18 1.453(4) . ?
N14 C17 1.459(4) . ?
O3 C19 1.217(4) . ?
C19 N15 1.325(4) . ?
N15 C21 1.441(4) . ?
N15 C20 1.444(5) . ?
O4 C22 1.232(4) . ?
C22 N16 1.332(4) . ?
N16 C23 1.442(4) . ?
N16 C24 1.445(4) . ?

loop_
_geom_hbond_atom_site_label_D
_geom_hbond_atom_site_label_H
_geom_hbond_atom_site_label_A
_geom_hbond_distance_DH
_geom_hbond_distance_HA
_geom_hbond_distance_DA
_geom_hbond_angle_DHA
_geom_hbond_site_symmetry_A
O1W H1WA N12 0.80(4) 2.05(4) 2.847(3) 175(3) 1_565
O1W H1WB O4 0.79(4) 2.14(4) 2.844(3) 149(3) 2_466
O2W H2WA N5 0.89(5) 2.19(5) 3.033(4) 159(4) .
O2W H2WB O3W 0.75(6) 2.09(6) 2.807(5) 161(6) 1_666
O3W H3WA O2W 0.80(5) 2.03(5) 2.812(4) 165(5) 2_466
O3W H3WB O3 0.87(6) 2.00(6) 2.848(4) 165(5) .
